data_8100790
loop_
_publ_author_name
'Lai, C. S.'
'Tiekink, E. R. T.'

_publ_section_title
;
Refinement of the crystal structure of bis[bis(N,N-diethyldithiocarbamato)
mercury(II)], [Hg(S~2~CNEt~2~)~2~]~2~
;
_journal_issue 4
_journal_name_full 'Zeitschrift f\"ur Kristallographie - New Crystal Structures'
_journal_page_first 593
_journal_page_last 594
_journal_volume 217
_journal_year 2002
_chemical_formula_moiety 'C10 H20 Hg N2 S4'
_chemical_formula_structural '[Hg(S2 CNEt2)2]2'
_chemical_formula_sum 'C20 H40 Hg2 N4 S8'
_chemical_formula_weight 497.11
_space_group_IT_number 14
_symmetry_cell_setting monoclinic
_symmetry_space_group_name_Hall '-P 2yn'
_symmetry_space_group_name_H-M 'P 1 21/n 1'
_cell_angle_alpha 90
_cell_angle_beta 102.375(2)
_cell_angle_gamma 90
_cell_formula_units_Z 2
_cell_length_a 9.6048(7)
_cell_length_b 10.9119(8)
_cell_length_c 15.7979(12)
_cell_measurement_temperature 183(2)
_cell_volume 1617.3(2)
_diffrn_ambient_temperature 183(2)
_exptl_crystal_density_diffrn 2.042
_cod_original_sg_symbol_H-M 'P 21/n'
_cod_database_code 8100790

loop_
_symmetry_equiv_pos_as_xyz
'x, y, z'
'-x+1/2, y+1/2, -z+1/2'
'-x, -y, -z'
'x-1/2, -y-1/2, z-1/2'

loop_
_atom_site_label
_atom_site_type_symbol
_atom_site_fract_x
_atom_site_fract_y
_atom_site_fract_z
_atom_site_U_iso_or_equiv
_atom_site_adp_type
_atom_site_occupancy
_atom_site_symmetry_multiplicity
_atom_site_calc_flag
_atom_site_refinement_flags
_atom_site_disorder_assembly
_atom_site_disorder_group
Hg Hg 0.140089(17) 0.071561(13) 0.451596(9) 0.02804(5) Uani 1 4 d . . .
S1 S 0.01442(11) 0.08427(8) 0.29464(6) 0.02318(19) Uani 1 4 d . . .
S2 S 0.23851(11) 0.26060(8) 0.37795(6) 0.0248(2) Uani 1 4 d . . .
S3 S -0.03668(10) 0.19669(8) 0.52920(6) 0.02200(19) Uani 1 4 d . . .
S4 S -0.29207(12) 0.05344(8) 0.43974(7) 0.0301(2) Uani 1 4 d . . .
N1 N 0.0936(4) 0.2795(3) 0.2157(2) 0.0272(7) Uani 1 4 d . . .
N2 N -0.2366(3) 0.2793(3) 0.39844(18) 0.0193(6) Uani 1 4 d . . .
C1 C 0.1137(4) 0.2155(3) 0.2884(2) 0.0209(7) Uani 1 4 d . . .
C2 C -0.0088(5) 0.2437(4) 0.1370(2) 0.0325(9) Uani 1 4 d . . .
H2a H -0.0501 0.3182 0.1056 0.039 Uiso 1 4 calc R . .
H2b H -0.0874 0.1968 0.1532 0.039 Uiso 1 4 calc R . .
C3 C 0.0605(5) 0.1661(4) 0.0779(3) 0.0427(11) Uani 1 4 d . . .
H3a H -0.0109 0.1439 0.0260 0.064 Uiso 1 4 calc R . .
H3b H 0.0999 0.0916 0.1085 0.064 Uiso 1 4 calc R . .
H3c H 0.1373 0.2129 0.0609 0.064 Uiso 1 4 calc R . .
C4 C 0.1745(5) 0.3924(4) 0.2102(3) 0.0354(10) Uani 1 4 d . . .
H4a H 0.2738 0.3815 0.2429 0.043 Uiso 1 4 calc R . .
H4b H 0.1771 0.4085 0.1489 0.043 Uiso 1 4 calc R . .
C5 C 0.1086(5) 0.5005(4) 0.2463(3) 0.0383(11) Uani 1 4 d . . .
H5a H 0.1647 0.5743 0.2417 0.057 Uiso 1 4 calc R . .
H5b H 0.1075 0.4853 0.3073 0.057 Uiso 1 4 calc R . .
H5c H 0.0108 0.5122 0.2133 0.057 Uiso 1 4 calc R . .
C6 C -0.1900(4) 0.1865(3) 0.4505(2) 0.0172(7) Uani 1 4 d . . .
C7 C -0.1537(4) 0.3928(3) 0.3974(2) 0.0269(8) Uani 1 4 d . . .
H7a H -0.1721 0.4257 0.3376 0.032 Uiso 1 4 calc R . .
H7b H -0.0508 0.3737 0.4150 0.032 Uiso 1 4 calc R . .
C8 C -0.1912(5) 0.4897(4) 0.4576(3) 0.0411(11) Uani 1 4 d . . .
H8a H -0.1338 0.5633 0.4550 0.062 Uiso 1 4 calc R . .
H8b H -0.1715 0.4581 0.5171 0.062 Uiso 1 4 calc R . .
H8c H -0.2926 0.5102 0.4397 0.062 Uiso 1 4 calc R . .
C9 C -0.3753(4) 0.2796(3) 0.3371(2) 0.0255(8) Uani 1 4 d . . .
H9a H -0.4177 0.3625 0.3353 0.031 Uiso 1 4 calc R . .
H9b H -0.4404 0.2217 0.3576 0.031 Uiso 1 4 calc R . .
C10 C -0.3613(5) 0.2432(4) 0.2465(2) 0.0442(12) Uani 1 4 d . . .
H10a H -0.4555 0.2448 0.2074 0.066 Uiso 1 4 calc R . .
H10b H -0.3215 0.1604 0.2479 0.066 Uiso 1 4 calc R . .
H10c H -0.2980 0.3010 0.2258 0.066 Uiso 1 4 calc R . .

loop_
_atom_site_aniso_label
_atom_site_aniso_U_11
_atom_site_aniso_U_22
_atom_site_aniso_U_33
_atom_site_aniso_U_23
_atom_site_aniso_U_13
_atom_site_aniso_U_12
Hg 0.03396(10) 0.02577(8) 0.02347(8) 0.00909(6) 0.00407(6) 0.00548(7)
S1 0.0272(5) 0.0206(4) 0.0206(4) 0.0011(3) 0.0026(4) -0.0039(4)
S2 0.0245(5) 0.0244(5) 0.0240(5) 0.0026(3) 0.0018(4) -0.0043(4)
S3 0.0229(5) 0.0243(4) 0.0159(4) -0.0021(3) -0.0025(4) -0.0008(4)
S4 0.0307(6) 0.0197(5) 0.0322(5) 0.0072(4) -0.0104(4) -0.0044(4)
N1 0.0313(19) 0.0258(16) 0.0241(17) 0.0048(13) 0.0052(15) -0.0032(15)
N2 0.0218(17) 0.0185(14) 0.0164(14) 0.0042(11) 0.0012(12) -0.0019(13)
C1 0.021(2) 0.0222(17) 0.0200(18) 0.0012(13) 0.0063(15) 0.0021(15)
C2 0.033(2) 0.035(2) 0.027(2) 0.0054(17) 0.0016(18) -0.0051(19)
C3 0.045(3) 0.058(3) 0.025(2) -0.003(2) 0.009(2) -0.008(2)
C4 0.043(3) 0.034(2) 0.031(2) 0.0125(17) 0.011(2) -0.008(2)
C5 0.041(3) 0.025(2) 0.044(3) 0.0117(18) -0.002(2) -0.007(2)
C6 0.0211(19) 0.0157(16) 0.0145(16) 0.0009(12) 0.0034(14) 0.0042(14)
C7 0.025(2) 0.0246(18) 0.029(2) 0.0089(15) 0.0005(17) -0.0029(16)
C8 0.042(3) 0.0166(19) 0.063(3) -0.0048(19) 0.007(2) -0.0032(19)
C9 0.022(2) 0.0279(19) 0.0222(19) 0.0091(15) -0.0040(15) 0.0007(16)
C10 0.043(3) 0.063(3) 0.020(2) 0.010(2) -0.008(2) -0.004(2)

loop_
_geom_bond_atom_site_label_1
_geom_bond_atom_site_label_2
_geom_bond_distance
_geom_bond_site_symmetry_2
_geom_bond_publ_flag
Hg S4 2.4217(10) 3_556 ?
Hg S1 2.5183(10) . ?
Hg S2 2.6408(9) . ?
Hg S3 2.6724(9) . ?
S1 C1 1.735(4) . ?
S2 C1 1.719(4) . ?
S3 C6 1.716(4) . ?
S4 C6 1.739(3) . ?
S4 Hg 2.4217(10) 3_556 ?
N1 C1 1.322(4) . ?
N1 C4 1.469(5) . ?
N1 C2 1.463(5) . ?
N2 C6 1.320(4) . ?
N2 C7 1.475(4) . ?
N2 C9 1.470(5) . ?
C2 C3 1.516(6) . ?
C2 H2A 0.9900 . ?
C2 H2B 0.9900 . ?
C3 H3A 0.9800 . ?
C3 H3B 0.9800 . ?
C3 H3C 0.9800 . ?
C4 C5 1.507(6) . ?
C4 H4A 0.9900 . ?
C4 H4B 0.9900 . ?
C5 H5A 0.9800 . ?
C5 H5B 0.9800 . ?
C5 H5C 0.9800 . ?
C7 C8 1.516(5) . ?
C7 H7A 0.9900 . ?
C7 H7B 0.9900 . ?
C8 H8A 0.9800 . ?
C8 H8B 0.9800 . ?
C8 H8C 0.9800 . ?
C9 C10 1.519(5) . ?
C9 H9A 0.9900 . ?
C9 H9B 0.9900 . ?
C10 H10A 0.9800 . ?
C10 H10B 0.9800 . ?
C10 H10C 0.9800 . ?
